data_2220975
loop_
_publ_author_name
'Liu, Bing-Xin'
'Yu, Yan-Ping'
'Lin, Yuan-Yuan'
'Du, Mei'

_publ_section_title
;
 2,2'-Diamino-4,4'-bi-1,3-thiazolium bis(3-nitrobenzoate)
;
_journal_coeditor_code BH2208
_journal_issue 3
_journal_name_full 'Acta Crystallographica Section E'
_journal_page_first o590
_journal_paper_doi 10.1107/S1600536809005856
_journal_volume 65
_journal_year 2009
_chemical_formula_iupac 'C6 H8 N4 S2 2+, 2C7 H4 N O4 -'
_chemical_formula_moiety 'C6 H8 N4 S2 2+, 2(C7 H4 N O4 -)'
_chemical_formula_sum 'C20 H16 N6 O8 S2'
_chemical_formula_weight 532.51
_chemical_name_systematic
;
2,2'-Diamino-4,4'-bi-1,3-thiazolium bis(3-nitrobenzoate)
;
_space_group_IT_number 2
_symmetry_cell_setting triclinic
_symmetry_space_group_name_Hall '-P 1'
_symmetry_space_group_name_H-M 'P -1'
_atom_sites_solution_hydrogens geom
_atom_sites_solution_primary direct
_atom_sites_solution_secondary difmap
_audit_creation_method SHELXL-97
_cell_angle_alpha 74.747(2)
_cell_angle_beta 89.721(2)
_cell_angle_gamma 70.483(2)
_cell_formula_units_Z 1
_cell_length_a 6.5670(13)
_cell_length_b 7.4538(15)
_cell_length_c 12.301(2)
_cell_measurement_reflns_used 1780
_cell_measurement_temperature 295(2)
_cell_measurement_theta_max 25.0
_cell_measurement_theta_min 2.0
_cell_volume 545.25(18)
_computing_cell_refinement 'SAINT (Bruker, 2004)'
_computing_data_collection 'APEX2 (Bruker, 2004)'
_computing_data_reduction 'SAINT (Bruker, 2004)'
_computing_molecular_graphics 'ORTEP-3 for Windows (Farrugia, 1997)'
_computing_publication_material 'WinGX (Farrugia, 1999)'
_computing_structure_refinement 'SHELXL97 (Sheldrick, 2008)'
_computing_structure_solution 'SIR92 (Altomare <i>et al.</i>,  1993)'
_diffrn_ambient_temperature 293(2)
_diffrn_detector_area_resol_mean 10.0
_diffrn_measured_fraction_theta_full 0.974
_diffrn_measured_fraction_theta_max 0.974
_diffrn_measurement_device_type 'Bruker APEXII'
_diffrn_measurement_method \w
_diffrn_radiation_monochromator graphite
_diffrn_radiation_source 'fine-focus sealed tube'
_diffrn_radiation_type MoK\a
_diffrn_radiation_wavelength 0.71073
_diffrn_reflns_av_R_equivalents 0.0184
_diffrn_reflns_av_sigmaI/netI 0.0438
_diffrn_reflns_limit_h_max 7
_diffrn_reflns_limit_h_min -7
_diffrn_reflns_limit_k_max 8
_diffrn_reflns_limit_k_min -8
_diffrn_reflns_limit_l_max 12
_diffrn_reflns_limit_l_min -14
_diffrn_reflns_number 2771
_diffrn_reflns_theta_full 25.01
_diffrn_reflns_theta_max 25.01
_diffrn_reflns_theta_min 3.02
_diffrn_standards_decay_% 0
_diffrn_standards_interval_count 0
_diffrn_standards_interval_time 0
_diffrn_standards_number 0
_exptl_absorpt_coefficient_mu 0.308
_exptl_absorpt_correction_T_max 0.955
_exptl_absorpt_correction_T_min 0.940
_exptl_absorpt_correction_type multi-scan
_exptl_absorpt_process_details '(ABSCOR; Higashi, 1995)'
_exptl_crystal_colour yellow
_exptl_crystal_density_diffrn 1.622
_exptl_crystal_density_method 'not measured'
_exptl_crystal_description prism
_exptl_crystal_F_000 274
_exptl_crystal_size_max 0.20
_exptl_crystal_size_mid 0.18
_exptl_crystal_size_min 0.15
_refine_diff_density_max 0.236
_refine_diff_density_min -0.353
_refine_ls_extinction_coef 0.013(5)
_refine_ls_extinction_expression Fc^*^=kFc[1+0.001xFc^2^\l^3^/sin(2\q)]^-1/4^
_refine_ls_extinction_method 'SHELXL97 (Sheldrick, 2008)'
_refine_ls_goodness_of_fit_ref 1.076
_refine_ls_hydrogen_treatment constr
_refine_ls_matrix_type full
_refine_ls_number_constraints 0
_refine_ls_number_parameters 164
_refine_ls_number_reflns 1880
_refine_ls_number_restraints 0
_refine_ls_restrained_S_all 1.076
_refine_ls_R_factor_all 0.0759
_refine_ls_R_factor_gt 0.0505
_refine_ls_shift/su_max 0.000
_refine_ls_shift/su_mean 0.000
_refine_ls_structure_factor_coef Fsqd
_refine_ls_weighting_details 'calc w=1/[\s^2^(Fo^2^)+(0.0733P)^2^+0.0511P] where P=(Fo^2^+2Fc^2^)/3'
_refine_ls_weighting_scheme calc
_refine_ls_wR_factor_gt 0.1257
_refine_ls_wR_factor_ref 0.1401
_reflns_number_gt 1325
_reflns_number_total 1880
_reflns_threshold_expression I>2\s(I)
_cod_data_source_file bh2208.cif
_cod_data_source_block I
_cod_original_cell_volume 545.26(19)
_cod_database_code 2220975
_cod_database_fobs_code 2220975

loop_
_symmetry_equiv_pos_as_xyz
'x, y, z'
'-x, -y, -z'

loop_
_atom_site_type_symbol
_atom_site_label
_atom_site_fract_x
_atom_site_fract_y
_atom_site_fract_z
_atom_site_U_iso_or_equiv
_atom_site_adp_type
_atom_site_calc_flag
_atom_site_refinement_flags
_atom_site_occupancy
_atom_site_disorder_assembly
_atom_site_disorder_group
N N11 0.8309(4) 0.3447(4) 0.4956(2) 0.0409(7) Uani d . 1 . .
H H11A 0.7922 0.3044 0.5705 0.049 Uiso d R 1 . .
N N12 0.6759(5) 0.1415(4) 0.4388(2) 0.0573(8) Uani d . 1 . .
H H12A 0.6577 0.0819 0.3869 0.069 Uiso d R 1 . .
H H12B 0.5903 0.1378 0.4984 0.069 Uiso d R 1 . .
S S11 0.97982(15) 0.25520(13) 0.31830(7) 0.0483(3) Uani d . 1 . .
C C12 1.0789(5) 0.4030(5) 0.3738(2) 0.0398(8) Uani d . 1 . .
H H12 1.1856 0.4523 0.3432 0.048 Uiso calc R 1 . .
C C11 0.9837(5) 0.4382(4) 0.4663(2) 0.0358(7) Uani d . 1 . .
C C13 0.8101(5) 0.2415(5) 0.4254(3) 0.0422(8) Uani d . 1 . .
O O21 0.4454(4) 0.1470(3) 0.62785(19) 0.0555(7) Uani d . 1 . .
O O22 0.6468(4) 0.2977(4) 0.6861(2) 0.0613(7) Uani d . 1 . .
O O23 0.3437(6) 0.3196(5) 1.1652(2) 0.0933(11) Uani d . 1 . .
O O24 0.6375(4) 0.2992(4) 1.0836(2) 0.0616(7) Uani d . 1 . .
N N21 0.4533(6) 0.2964(4) 1.0853(2) 0.0539(8) Uani d . 1 . .
C C21 0.3836(5) 0.2210(4) 0.8031(3) 0.0386(7) Uani d . 1 . .
C C22 0.4661(5) 0.2654(4) 0.8919(3) 0.0395(8) Uani d . 1 . .
H H22 0.5923 0.2963 0.8868 0.047 Uiso calc R 1 . .
C C23 0.3564(5) 0.2627(4) 0.9888(3) 0.0419(8) Uani d . 1 . .
C C24 0.1652(6) 0.2268(5) 0.9973(3) 0.0537(9) Uani d . 1 . .
H H24 0.0916 0.2314 1.0618 0.064 Uiso calc R 1 . .
C C25 0.0836(6) 0.1837(5) 0.9081(3) 0.0561(10) Uani d . 1 . .
H H25 -0.0461 0.1585 0.9124 0.067 Uiso calc R 1 . .
C C26 0.1939(5) 0.1776(5) 0.8120(3) 0.0474(8) Uani d . 1 . .
H H26 0.1403 0.1441 0.7532 0.057 Uiso calc R 1 . .
C C27 0.5007(5) 0.2205(5) 0.6972(3) 0.0429(8) Uani d . 1 . .

loop_
_atom_site_aniso_label
_atom_site_aniso_U_11
_atom_site_aniso_U_22
_atom_site_aniso_U_33
_atom_site_aniso_U_12
_atom_site_aniso_U_13
_atom_site_aniso_U_23
N11 0.0525(17) 0.0566(16) 0.0301(14) -0.0364(14) 0.0145(12) -0.0167(13)
N12 0.078(2) 0.081(2) 0.0511(18) -0.0614(18) 0.0273(15) -0.0379(16)
S11 0.0631(6) 0.0653(6) 0.0383(5) -0.0408(5) 0.0183(4) -0.0267(4)
C12 0.0464(19) 0.0569(19) 0.0322(17) -0.0337(16) 0.0140(14) -0.0186(15)
C11 0.0422(18) 0.0414(17) 0.0304(17) -0.0233(15) 0.0065(13) -0.0092(14)
C13 0.051(2) 0.0550(19) 0.0349(18) -0.0319(17) 0.0131(15) -0.0186(16)
O21 0.0740(17) 0.0766(16) 0.0456(14) -0.0524(14) 0.0194(12) -0.0322(13)
O22 0.0789(18) 0.0976(19) 0.0507(15) -0.0702(16) 0.0340(13) -0.0407(14)
O23 0.124(3) 0.138(3) 0.0601(19) -0.078(2) 0.0518(18) -0.057(2)
O24 0.0703(18) 0.0725(17) 0.0531(16) -0.0340(15) 0.0039(13) -0.0236(13)
N21 0.076(2) 0.0540(18) 0.0406(18) -0.0319(17) 0.0166(16) -0.0155(14)
C21 0.0428(19) 0.0377(17) 0.0396(18) -0.0201(15) 0.0107(14) -0.0099(14)
C22 0.0401(18) 0.0433(17) 0.0429(19) -0.0228(15) 0.0125(14) -0.0142(15)
C23 0.0459(19) 0.0469(18) 0.0389(19) -0.0227(16) 0.0132(15) -0.0132(15)
C24 0.050(2) 0.061(2) 0.054(2) -0.0255(19) 0.0257(17) -0.0140(18)
C25 0.041(2) 0.069(2) 0.062(3) -0.0305(19) 0.0158(18) -0.011(2)
C26 0.043(2) 0.053(2) 0.051(2) -0.0274(17) 0.0062(16) -0.0096(17)
C27 0.051(2) 0.0515(19) 0.0365(18) -0.0282(17) 0.0112(15) -0.0157(16)

loop_
_atom_type_symbol
_atom_type_description
_atom_type_scat_dispersion_real
_atom_type_scat_dispersion_imag
_atom_type_scat_source
C C 0.0033 0.0016 'International Tables Vol C Tables 4.2.6.8 and 6.1.1.4'
H H 0.0000 0.0000 'International Tables Vol C Tables 4.2.6.8 and 6.1.1.4'
N N 0.0061 0.0033 'International Tables Vol C Tables 4.2.6.8 and 6.1.1.4'
O O 0.0106 0.0060 'International Tables Vol C Tables 4.2.6.8 and 6.1.1.4'
S S 0.1246 0.1234 'International Tables Vol C Tables 4.2.6.8 and 6.1.1.4'

loop_
_geom_angle_atom_site_label_1
_geom_angle_atom_site_label_2
_geom_angle_atom_site_label_3
_geom_angle_site_symmetry_1
_geom_angle_site_symmetry_3
_geom_angle
_geom_angle_publ_flag
C13 N11 C11 . . 113.5(2) ?
C13 N11 H11A . . 116.6 ?
C11 N11 H11A . . 124.5 ?
C13 N12 H12A . . 120.5 ?
C13 N12 H12B . . 121.6 ?
H12A N12 H12B . . 117.7 ?
C13 S11 C12 . . 90.11(14) ?
C11 C12 S11 . . 111.9(2) ?
C11 C12 H12 . . 124.0 ?
S11 C12 H12 . . 124.0 ?
C12 C11 N11 . . 112.7(3) ?
C12 C11 C11 . 2_766 128.3(3) ?
N11 C11 C11 . 2_766 119.0(3) ?
N12 C13 N11 . . 122.9(3) ?
N12 C13 S11 . . 125.3(2) ?
N11 C13 S11 . . 111.8(2) ?
O24 N21 O23 . . 122.9(3) ?
O24 N21 C23 . . 119.1(3) ?
O23 N21 C23 . . 118.0(3) ?
C22 C21 C26 . . 119.7(3) ?
C22 C21 C27 . . 119.8(3) ?
C26 C21 C27 . . 120.5(3) ?
C21 C22 C23 . . 118.6(3) ?
C21 C22 H22 . . 120.7 ?
C23 C22 H22 . . 120.7 ?
C24 C23 C22 . . 122.3(3) ?
C24 C23 N21 . . 119.6(3) ?
C22 C23 N21 . . 118.1(3) ?
C23 C24 C25 . . 118.6(3) ?
C23 C24 H24 . . 120.7 ?
C25 C24 H24 . . 120.7 ?
C24 C25 C26 . . 120.4(3) ?
C24 C25 H25 . . 119.8 ?
C26 C25 H25 . . 119.8 ?
C21 C26 C25 . . 120.3(3) ?
C21 C26 H26 . . 119.8 ?
C25 C26 H26 . . 119.8 ?
O21 C27 O22 . . 125.3(3) ?
O21 C27 C21 . . 118.0(3) ?
O22 C27 C21 . . 116.7(3) ?

loop_
_geom_bond_atom_site_label_1
_geom_bond_atom_site_label_2
_geom_bond_site_symmetry_2
_geom_bond_distance
_geom_bond_publ_flag
N11 C13 . 1.333(4) ?
N11 C11 . 1.398(4) ?
N11 H11A . 0.9526 ?
N12 C13 . 1.316(4) ?
N12 H12A . 0.8973 ?
N12 H12B . 0.9215 ?
S11 C13 . 1.726(3) ?
S11 C12 . 1.727(3) ?
C12 C11 . 1.339(4) ?
C12 H12 . 0.9300 ?
C11 C11 2_766 1.456(5) ?
O21 C27 . 1.242(4) ?
O22 C27 . 1.263(4) ?
O23 N21 . 1.230(4) ?
O24 N21 . 1.217(4) ?
N21 C23 . 1.466(4) ?
C21 C22 . 1.383(4) ?
C21 C26 . 1.384(4) ?
C21 C27 . 1.510(4) ?
C22 C23 . 1.388(4) ?
C22 H22 . 0.9300 ?
C23 C24 . 1.367(5) ?
C24 C25 . 1.378(5) ?
C24 H24 . 0.9300 ?
C25 C26 . 1.386(5) ?
C25 H25 . 0.9300 ?
C26 H26 . 0.9300 ?

loop_
_geom_hbond_atom_site_label_D
_geom_hbond_atom_site_label_H
_geom_hbond_atom_site_label_A
_geom_hbond_site_symmetry_A
_geom_hbond_distance_DH
_geom_hbond_distance_HA
_geom_hbond_distance_DA
_geom_hbond_angle_DHA
_geom_hbond_publ_flag
N11 H11A O22 . 0.95 1.71 2.627(4) 161 yes
N12 H12B O21 . 0.92 1.86 2.770(4) 171 yes
N12 H12A O21 2_656 0.90 2.08 2.830(4) 140 yes
